data_1519312
loop_
_publ_author_name
'Gelbrich, Thomas'
'Le Strat, Frederic'
'Harrowven, David C'
'Hursthouse, Michael B.'

_publ_section_title
;
 5-(4,4-Diethoxybut-2-yn-1-yl)phenanthridin-6(5H)-one
;
_journal_name_full 'Crystal Structure Report Archive'
_journal_page_first 400
_journal_year 2001
_chemical_formula_sum 'C21 H21 N O3'
_chemical_formula_weight 335.39
_space_group_IT_number 9
_symmetry_cell_setting monoclinic
_symmetry_space_group_name_Hall 'C -2yc'
_symmetry_space_group_name_H-M 'C 1 c 1'
_atom_sites_solution_hydrogens geom
_atom_sites_solution_primary direct
_atom_sites_solution_secondary difmap
_cell_angle_alpha 90.00
_cell_angle_beta 123.95(3)
_cell_angle_gamma 90.00
_cell_formula_units_Z 4
_cell_length_a 25.850(3)
_cell_length_b 4.6425(7)
_cell_length_c 16.978(3)
_cell_measurement_reflns_used 8920
_cell_measurement_temperature 120(2)
_cell_measurement_theta_max 26.02
_cell_measurement_theta_min 2.91
_cell_volume 1690.2(7)
_computing_cell_refinement 'DENZO (Otwinowski & Minor, 1997) & COLLECT (Hooft, 1998)'
_computing_data_collection 'COLLECT (Hooft, 1998)'
_computing_data_reduction 'DENZO (Otwinowski & Minor, 1997) & COLLECT (Hooft, 1998)'
_computing_structure_refinement 'SHELXL-97 (Sheldrick, 1997)'
_computing_structure_solution 'SHELXS-97 (Sheldrick, 1997)'
_diffrn_ambient_temperature 120(2)
_diffrn_detector_area_resol_mean 9.091
_diffrn_measured_fraction_theta_full 0.961
_diffrn_measured_fraction_theta_max 0.961
_diffrn_measurement_device_type 'Bruker-Nonius 95mm CCD camera on \k-goniostat'
_diffrn_measurement_method '\f & \w scans'
_diffrn_radiation_monochromator graphite
_diffrn_radiation_source 'Bruker-Nonius FR591 rotating anode'
_diffrn_radiation_type MoK\a
_diffrn_radiation_wavelength 0.71073
_diffrn_reflns_av_R_equivalents 0.0703
_diffrn_reflns_av_sigmaI/netI 0.1172
_diffrn_reflns_limit_h_max 29
_diffrn_reflns_limit_h_min -31
_diffrn_reflns_limit_k_max 5
_diffrn_reflns_limit_k_min -5
_diffrn_reflns_limit_l_max 20
_diffrn_reflns_limit_l_min -18
_diffrn_reflns_number 3938
_diffrn_reflns_theta_full 25.99
_diffrn_reflns_theta_max 25.99
_diffrn_reflns_theta_min 3.80
_exptl_absorpt_coefficient_mu 0.088
_exptl_absorpt_correction_T_max 0.9913
_exptl_absorpt_correction_T_min 0.9816
_exptl_absorpt_correction_type multi-scan
_exptl_absorpt_process_details 'SADABS V2.10 (Sheldrick, G.M., 2003)'
_exptl_crystal_colour yellow
_exptl_crystal_density_diffrn 1.318
_exptl_crystal_density_method 'not measured'
_exptl_crystal_description platelet
_exptl_crystal_F_000 712
_exptl_crystal_size_max 0.10
_exptl_crystal_size_mid 0.10
_exptl_crystal_size_min 0.07
_refine_diff_density_max 0.223
_refine_diff_density_min -0.252
_refine_diff_density_rms 0.051
_refine_ls_extinction_method none
_refine_ls_goodness_of_fit_ref 0.981
_refine_ls_hydrogen_treatment constr
_refine_ls_matrix_type full
_refine_ls_number_parameters 228
_refine_ls_number_reflns 1597
_refine_ls_number_restraints 2
_refine_ls_restrained_S_all 0.980
_refine_ls_R_factor_all 0.1127
_refine_ls_R_factor_gt 0.0532
_refine_ls_shift/su_max 0.002
_refine_ls_shift/su_mean 0.000
_refine_ls_structure_factor_coef Fsqd
_refine_ls_weighting_details 'calc w=1/[\s^2^(Fo^2^)+(0.0439P)^2^+0.0000P] where P=(Fo^2^+2Fc^2^)/3'
_refine_ls_weighting_scheme calc
_refine_ls_wR_factor_gt 0.0955
_refine_ls_wR_factor_ref 0.1122
_reflns_number_gt 978
_reflns_number_total 1597
_reflns_threshold_expression >2sigma(I)
_cod_data_source_file eCrystal-400.cif
_cod_data_source_block s92
_cod_depositor_comments
;
Citation :
Gelbrich, Thomas and Le Strat, Frederic and Harrowven, David C and 
Hursthouse, Michael B. (2001) 
University of Southampton, Crystal Structure Report Archive. 
(doi:10.5258/ecrystals/400)

More at:
http://ecrystals.chem.soton.ac.uk/400/

The following automatic conversions were performed:

'_symmetry_cell_setting' value 'Monoclinic' changed to 'monoclinic'
according to the built-in table from CIF Core dictionary named
'cif_core.dic' version 2.4.1 from 2010-06-29.

Automatic conversion script
Id: cif_fix_values 3105 2015-03-04 15:46:00Z robertas 
;
_cod_original_sg_symbol_H-M Cc
_cod_database_code 1519312

loop_
_symmetry_equiv_pos_as_xyz
'x, y, z'
'x, -y, z+1/2'
'x+1/2, y+1/2, z'
'x+1/2, -y+1/2, z+1/2'

loop_
_atom_site_label
_atom_site_type_symbol
_atom_site_fract_x
_atom_site_fract_y
_atom_site_fract_z
_atom_site_U_iso_or_equiv
_atom_site_adp_type
_atom_site_occupancy
_atom_site_symmetry_multiplicity
_atom_site_calc_flag
_atom_site_refinement_flags
_atom_site_disorder_assembly
_atom_site_disorder_group
O1 O 0.19032(15) 0.6307(7) 0.0801(2) 0.0400(9) Uani 1 1 d . . .
O2 O -0.06669(14) 0.6335(6) 0.0439(2) 0.0319(9) Uani 1 1 d . . .
O3 O -0.08760(16) 0.7444(7) -0.1062(2) 0.0372(9) Uani 1 1 d . . .
N1 N 0.12261(17) 0.2853(8) -0.0178(3) 0.0270(10) Uani 1 1 d . . .
C1 C 0.1676(2) 0.4922(10) 0.0052(4) 0.0321(12) Uani 1 1 d . . .
C2 C 0.1858(2) 0.5292(10) -0.0612(3) 0.0266(11) Uani 1 1 d . . .
C3 C 0.1584(2) 0.3723(10) -0.1457(3) 0.0266(12) Uani 1 1 d . . .
C4 C 0.1079(2) 0.1735(9) -0.1690(3) 0.0254(12) Uani 1 1 d . . .
C5 C 0.0900(2) 0.1366(10) -0.1059(3) 0.0265(12) Uani 1 1 d . . .
C6 C 0.2337(2) 0.7312(11) -0.0369(4) 0.0349(13) Uani 1 1 d . . .
H6 H 0.2522 0.8389 0.0203 0.042 Uiso 1 1 calc R . .
C7 C 0.2531(2) 0.7696(11) -0.0963(4) 0.0376(14) Uani 1 1 d . . .
H7 H 0.2849 0.9062 -0.0804 0.045 Uiso 1 1 calc R . .
C8 C 0.2272(3) 0.6131(11) -0.1791(4) 0.0380(13) Uani 1 1 d . . .
H8 H 0.2419 0.6386 -0.2190 0.046 Uiso 1 1 calc R . .
C9 C 0.1798(2) 0.4190(11) -0.2041(3) 0.0332(13) Uani 1 1 d . . .
H9 H 0.1615 0.3154 -0.2620 0.040 Uiso 1 1 calc R . .
C10 C 0.0410(2) -0.0447(10) -0.1286(4) 0.0312(13) Uani 1 1 d . . .
H10 H 0.0281 -0.0621 -0.0863 0.037 Uiso 1 1 calc R . .
C11 C 0.0107(2) -0.1999(10) -0.2118(4) 0.0319(13) Uani 1 1 d . . .
H11 H -0.0226 -0.3251 -0.2263 0.038 Uiso 1 1 calc R . .
C12 C 0.0289(2) -0.1734(10) -0.2742(4) 0.0307(13) Uani 1 1 d . . .
H12 H 0.0087 -0.2838 -0.3310 0.037 Uiso 1 1 calc R . .
C13 C 0.0764(2) 0.0146(9) -0.2536(3) 0.0311(13) Uani 1 1 d . . .
H13 H 0.0880 0.0362 -0.2975 0.037 Uiso 1 1 calc R . .
C14 C 0.1083(2) 0.2291(10) 0.0529(3) 0.0274(12) Uani 1 1 d . . .
H14A H 0.1450 0.2799 0.1167 0.033 Uiso 1 1 calc R . .
H14B H 0.0999 0.0210 0.0529 0.033 Uiso 1 1 calc R . .
C15 C 0.0541(2) 0.3949(10) 0.0336(3) 0.0289(12) Uani 1 1 d . . .
C16 C 0.0102(2) 0.5343(10) 0.0162(3) 0.0293(11) Uani 1 1 d . . .
C17 C -0.0426(2) 0.7261(10) -0.0079(4) 0.0317(12) Uani 1 1 d . . .
H17 H -0.0252 0.9238 0.0149 0.038 Uiso 1 1 calc R . .
C18 C -0.1112(2) 0.8328(10) 0.0382(3) 0.0332(13) Uani 1 1 d . . .
H18A H -0.1501 0.8294 -0.0263 0.040 Uiso 1 1 calc R . .
H18B H -0.0941 1.0309 0.0516 0.040 Uiso 1 1 calc R . .
C19 C -0.1245(3) 0.7430(11) 0.1106(4) 0.0421(15) Uani 1 1 d . . .
H19A H -0.1585 0.8603 0.1029 0.063 Uiso 1 1 calc R . .
H19B H -0.0870 0.7709 0.1746 0.063 Uiso 1 1 calc R . .
H19C H -0.1365 0.5394 0.1014 0.063 Uiso 1 1 calc R . .
C20 C -0.1152(3) 0.4731(11) -0.1516(4) 0.0386(13) Uani 1 1 d . . .
H20A H -0.1246 0.3577 -0.1120 0.046 Uiso 1 1 calc R . .
H20B H -0.0862 0.3622 -0.1606 0.046 Uiso 1 1 calc R . .
C21 C -0.1743(3) 0.5381(12) -0.2461(4) 0.0478(15) Uani 1 1 d . . .
H21A H -0.1935 0.3575 -0.2800 0.072 Uiso 1 1 calc R . .
H21B H -0.1647 0.6582 -0.2838 0.072 Uiso 1 1 calc R . .
H21C H -0.2033 0.6411 -0.2362 0.072 Uiso 1 1 calc R . .

loop_
_atom_site_aniso_label
_atom_site_aniso_U_11
_atom_site_aniso_U_22
_atom_site_aniso_U_33
_atom_site_aniso_U_23
_atom_site_aniso_U_13
_atom_site_aniso_U_12
O1 0.038(2) 0.040(2) 0.039(3) -0.0059(19) 0.020(2) -0.0060(17)
O2 0.035(2) 0.0317(17) 0.040(2) 0.0033(15) 0.027(2) 0.0035(16)
O3 0.041(2) 0.0353(19) 0.035(2) 0.0053(17) 0.020(2) 0.0046(18)
N1 0.024(2) 0.031(2) 0.026(3) 0.0043(19) 0.013(2) 0.001(2)
C1 0.035(3) 0.026(3) 0.035(3) 0.001(2) 0.019(3) 0.003(2)
C2 0.024(3) 0.028(3) 0.027(3) 0.005(2) 0.014(3) 0.005(2)
C3 0.026(3) 0.022(3) 0.033(3) -0.001(2) 0.017(3) 0.000(2)
C4 0.030(3) 0.020(3) 0.025(3) 0.005(2) 0.015(3) 0.008(2)
C5 0.028(3) 0.021(3) 0.027(3) 0.002(2) 0.013(3) -0.002(2)
C6 0.031(3) 0.031(3) 0.038(3) 0.005(2) 0.017(3) -0.002(2)
C7 0.026(3) 0.033(3) 0.049(4) 0.008(3) 0.019(3) 0.000(2)
C8 0.038(3) 0.036(3) 0.048(4) 0.012(3) 0.029(3) 0.005(3)
C9 0.032(3) 0.036(3) 0.032(3) 0.006(2) 0.019(3) 0.006(3)
C10 0.035(3) 0.029(3) 0.032(3) 0.003(2) 0.020(3) 0.006(3)
C11 0.032(3) 0.028(3) 0.029(3) 0.000(2) 0.013(3) -0.003(2)
C12 0.031(3) 0.028(3) 0.027(3) -0.005(2) 0.012(3) 0.006(2)
C13 0.033(3) 0.030(3) 0.031(3) 0.004(2) 0.018(3) 0.007(3)
C14 0.034(3) 0.024(3) 0.031(3) 0.001(2) 0.022(3) 0.000(2)
C15 0.033(3) 0.030(3) 0.027(3) -0.002(2) 0.019(3) -0.007(3)
C16 0.034(3) 0.030(3) 0.030(3) -0.003(2) 0.022(3) -0.003(3)
C17 0.037(3) 0.026(3) 0.038(4) 0.001(2) 0.025(3) 0.002(2)
C18 0.034(3) 0.033(3) 0.039(4) 0.001(2) 0.025(3) 0.002(2)
C19 0.041(4) 0.043(3) 0.050(4) 0.004(3) 0.030(3) 0.005(3)
C20 0.047(3) 0.035(3) 0.042(3) -0.005(2) 0.030(3) -0.001(2)
C21 0.040(3) 0.059(4) 0.039(4) 0.002(3) 0.019(3) 0.001(3)

loop_
_atom_type_symbol
_atom_type_description
_atom_type_scat_dispersion_real
_atom_type_scat_dispersion_imag
_atom_type_scat_source
C C 0.0033 0.0000 'International Tables Vol C Tables 4.2.6.8 and 6.1.1.4'
H H 0.0000 0.0000 'International Tables Vol C Tables 4.2.6.8 and 6.1.1.4'
N N 0.0061 0.0000 'International Tables Vol C Tables 4.2.6.8 and 6.1.1.4'
O O 0.0106 0.0000 'International Tables Vol C Tables 4.2.6.8 and 6.1.1.4'

loop_
_geom_angle_atom_site_label_1
_geom_angle_atom_site_label_2
_geom_angle_atom_site_label_3
_geom_angle
_geom_angle_site_symmetry_1
_geom_angle_site_symmetry_3
C17 O2 C18 112.4(3) . .
C17 O3 C20 114.6(4) . .
C1 N1 C5 123.1(4) . .
C1 N1 C14 116.6(4) . .
C5 N1 C14 120.3(4) . .
O1 C1 N1 119.5(4) . .
O1 C1 C2 124.0(4) . .
N1 C1 C2 116.6(4) . .
C3 C2 C6 120.2(4) . .
C3 C2 C1 122.4(4) . .
C6 C2 C1 117.4(4) . .
C9 C3 C2 118.2(4) . .
C9 C3 C4 123.8(4) . .
C2 C3 C4 118.0(4) . .
C5 C4 C13 118.2(4) . .
C5 C4 C3 120.0(4) . .
C13 C4 C3 121.8(4) . .
C10 C5 C4 120.3(4) . .
C10 C5 N1 120.1(4) . .
C4 C5 N1 119.6(4) . .
C7 C6 C2 119.5(5) . .
C7 C6 H6 120.3 . .
C2 C6 H6 120.3 . .
C6 C7 C8 121.0(5) . .
C6 C7 H7 119.5 . .
C8 C7 H7 119.5 . .
C7 C8 C9 119.9(5) . .
C7 C8 H8 120.0 . .
C9 C8 H8 120.0 . .
C8 C9 C3 121.2(5) . .
C8 C9 H9 119.4 . .
C3 C9 H9 119.4 . .
C11 C10 C5 120.8(5) . .
C11 C10 H10 119.6 . .
C5 C10 H10 119.6 . .
C10 C11 C12 119.9(5) . .
C10 C11 H11 120.0 . .
C12 C11 H11 120.0 . .
C11 C12 C13 119.8(5) . .
C11 C12 H12 120.1 . .
C13 C12 H12 120.1 . .
C12 C13 C4 121.0(4) . .
C12 C13 H13 119.5 . .
C4 C13 H13 119.5 . .
N1 C14 C15 111.7(4) . .
N1 C14 H14A 109.3 . .
C15 C14 H14A 109.3 . .
N1 C14 H14B 109.3 . .
C15 C14 H14B 109.3 . .
H14A C14 H14B 107.9 . .
C16 C15 C14 178.2(5) . .
C15 C16 C17 175.4(5) . .
O2 C17 O3 113.5(4) . .
O2 C17 C16 107.8(4) . .
O3 C17 C16 112.9(4) . .
O2 C17 H17 107.4 . .
O3 C17 H17 107.4 . .
C16 C17 H17 107.4 . .
O2 C18 C19 107.7(4) . .
O2 C18 H18A 110.2 . .
C19 C18 H18A 110.2 . .
O2 C18 H18B 110.2 . .
C19 C18 H18B 110.2 . .
H18A C18 H18B 108.5 . .
C18 C19 H19A 109.5 . .
C18 C19 H19B 109.5 . .
H19A C19 H19B 109.5 . .
C18 C19 H19C 109.5 . .
H19A C19 H19C 109.5 . .
H19B C19 H19C 109.5 . .
O3 C20 C21 107.5(4) . .
O3 C20 H20A 110.2 . .
C21 C20 H20A 110.2 . .
O3 C20 H20B 110.2 . .
C21 C20 H20B 110.2 . .
H20A C20 H20B 108.5 . .
C20 C21 H21A 109.5 . .
C20 C21 H21B 109.5 . .
H21A C21 H21B 109.5 . .
C20 C21 H21C 109.5 . .
H21A C21 H21C 109.5 . .
H21B C21 H21C 109.5 . .

loop_
_geom_bond_atom_site_label_1
_geom_bond_atom_site_label_2
_geom_bond_distance
_geom_bond_site_symmetry_2
O1 C1 1.240(6) .
O2 C17 1.401(5) .
O2 C18 1.437(5) .
O3 C17 1.406(6) .
O3 C20 1.441(6) .
N1 C1 1.385(6) .
N1 C5 1.419(6) .
N1 C14 1.464(6) .
C1 C2 1.457(7) .
C2 C3 1.398(6) .
C2 C6 1.418(7) .
C3 C9 1.395(6) .
C3 C4 1.462(6) .
C4 C5 1.394(6) .
C4 C13 1.402(6) .
C5 C10 1.385(6) .
C6 C7 1.366(7) .
C6 H6 0.9500 .
C7 C8 1.379(8) .
C7 H7 0.9500 .
C8 C9 1.383(7) .
C8 H8 0.9500 .
C9 H9 0.9500 .
C10 C11 1.375(7) .
C10 H10 0.9500 .
C11 C12 1.383(6) .
C11 H11 0.9500 .
C12 C13 1.384(6) .
C12 H12 0.9500 .
C13 H13 0.9500 .
C14 C15 1.467(7) .
C14 H14A 0.9900 .
C14 H14B 0.9900 .
C15 C16 1.192(6) .
C16 C17 1.481(7) .
C17 H17 1.0000 .
C18 C19 1.508(6) .
C18 H18A 0.9900 .
C18 H18B 0.9900 .
C19 H19A 0.9800 .
C19 H19B 0.9800 .
C19 H19C 0.9800 .
C20 C21 1.504(8) .
C20 H20A 0.9900 .
C20 H20B 0.9900 .
C21 H21A 0.9800 .
C21 H21B 0.9800 .
C21 H21C 0.9800 .
